data_2242317
loop_
_publ_author_name
'Bandaru, Siva Sankar Murthy'
'Kapdi, Anant Ramakant'
'Schulzke, Carola'

_publ_section_title
;
 Crystal structure of 4-(pyrazin-2-yl)morpholine
;
_journal_coeditor_code DS2249
_journal_issue 2
_journal_name_full 'Acta Crystallographica Section E'
_journal_page_first 137
_journal_page_last 140
_journal_paper_doi 10.1107/S2056989018000312
_journal_volume 74
_journal_year 2018
_chemical_formula_iupac 'C8 H11 N3 O'
_chemical_formula_moiety 'C8 H11 N3 O'
_chemical_formula_sum 'C8 H11 N3 O'
_chemical_formula_weight 165.20
_chemical_name_systematic
;
4-(Pyrazin-2-yl)morpholine
;
_space_group_crystal_system monoclinic
_space_group_IT_number 14
_space_group_name_Hall '-P 2ybc'
_space_group_name_H-M_alt 'P 1 21/c 1'
_symmetry_space_group_name_Hall '-P 2ybc'
_symmetry_space_group_name_H-M 'P 1 21/c 1'
_atom_sites_solution_hydrogens difmap
_audit_creation_method SHELXL-2016/6
_cell_angle_alpha 90
_cell_angle_beta 90.54(3)
_cell_angle_gamma 90
_cell_formula_units_Z 4
_cell_length_a 17.069(3)
_cell_length_b 5.9278(12)
_cell_length_c 7.8053(16)
_cell_measurement_reflns_used 7070
_cell_measurement_temperature 170(2)
_cell_measurement_theta_max 53.6
_cell_measurement_theta_min 5.2
_cell_volume 789.7(3)
_computing_cell_refinement
;
X-AREA (Stoe & Cie, 2010)
;
_computing_data_collection
;
X-AREA (Stoe & Cie, 2010)
;
_computing_data_reduction
;
X-AREA (Stoe & Cie, 2010)
;
_computing_molecular_graphics
;
XP in SHELXTL (Sheldrick, 2008) and
Mercury (Macrae <i>et al.</i>,  2006)
;
_computing_publication_material
;
<i>CIFTAB</i> (Sheldrick, 2008)
;
_computing_structure_refinement
;
SHELXL2016 (Sheldrick, 2015b)
;
_computing_structure_solution
;
SHELXT2016 (Sheldrick, 2015a)
;
_diffrn_ambient_temperature 170(2)
_diffrn_detector_area_resol_mean 6.67
_diffrn_measured_fraction_theta_full 0.998
_diffrn_measured_fraction_theta_max 0.988
_diffrn_measurement_device_type 'Stoe IPDS2T'
_diffrn_measurement_method \w
_diffrn_radiation_type MoK\a
_diffrn_radiation_wavelength 0.71073
_diffrn_reflns_av_R_equivalents 0.0435
_diffrn_reflns_limit_h_max 21
_diffrn_reflns_limit_h_min -21
_diffrn_reflns_limit_k_max 7
_diffrn_reflns_limit_k_min -7
_diffrn_reflns_limit_l_max 9
_diffrn_reflns_limit_l_min -9
_diffrn_reflns_number 6583
_diffrn_reflns_theta_full 25.242
_diffrn_reflns_theta_max 26.792
_diffrn_reflns_theta_min 3.581
_exptl_absorpt_coefficient_mu 0.096
_exptl_absorpt_correction_type none
_exptl_crystal_colour colourless
_exptl_crystal_density_diffrn 1.389
_exptl_crystal_description block
_exptl_crystal_F_000 352
_exptl_crystal_size_max 0.378
_exptl_crystal_size_mid 0.314
_exptl_crystal_size_min 0.264
_refine_diff_density_max 0.192
_refine_diff_density_min -0.183
_refine_ls_extinction_method none
_refine_ls_goodness_of_fit_ref 1.007
_refine_ls_hydrogen_treatment refall
_refine_ls_matrix_type full
_refine_ls_number_parameters 153
_refine_ls_number_reflns 1666
_refine_ls_number_restraints 0
_refine_ls_restrained_S_all 1.007
_refine_ls_R_factor_all 0.0459
_refine_ls_R_factor_gt 0.0315
_refine_ls_shift/su_max 0.000
_refine_ls_shift/su_mean 0.000
_refine_ls_structure_factor_coef Fsqd
_refine_ls_weighting_details 'w=1/[\s^2^(Fo^2^)+(0.0391P)^2^+0.1242P] where P=(Fo^2^+2Fc^2^)/3'
_refine_ls_weighting_scheme calc
_refine_ls_wR_factor_gt 0.0756
_refine_ls_wR_factor_ref 0.0806
_reflns_number_gt 1285
_reflns_number_total 1666
_reflns_threshold_expression 'I > 2\s(I)'
_cod_data_source_file ds2249sup1.cif
_cod_data_source_block I
_cod_database_code 2242317
_shelx_space_group_comment
;
The symmetry employed for this shelxl refinement is uniquely defined
by the following loop, which should always be used as a source of
symmetry information in preference to the above space-group names.
They are only intended as comments.
;
_shelx_estimated_absorpt_t_min 0.964
_shelx_estimated_absorpt_t_max 0.975

loop_
_space_group_symop_operation_xyz
'x, y, z'
'-x, y+1/2, -z+1/2'
'-x, -y, -z'
'x, -y-1/2, z-1/2'

loop_
_atom_site_type_symbol
_atom_site_label
_atom_site_fract_x
_atom_site_fract_y
_atom_site_fract_z
_atom_site_U_iso_or_equiv
_atom_site_adp_type
_atom_site_calc_flag
_atom_site_occupancy
O O1 0.56805(5) 0.49320(14) 0.28629(10) 0.0288(2) Uani d 1
N N1 0.80725(6) 0.78798(17) 0.57424(13) 0.0273(2) Uani d 1
N N2 0.91130(6) 0.4299(2) 0.62453(16) 0.0389(3) Uani d 1
N N3 0.71160(5) 0.53996(16) 0.47126(12) 0.0225(2) Uani d 1
C C1 0.78753(7) 0.57747(19) 0.53119(14) 0.0227(3) Uani d 1
C C2 0.87897(7) 0.8160(2) 0.64356(18) 0.0327(3) Uani d 1
C C3 0.93002(8) 0.6409(2) 0.66999(19) 0.0370(3) Uani d 1
C C4 0.84119(7) 0.4000(2) 0.55398(17) 0.0318(3) Uani d 1
C C5 0.66501(6) 0.73760(19) 0.42267(15) 0.0226(3) Uani d 1
C C6 0.57955(7) 0.6729(2) 0.40626(15) 0.0255(3) Uani d 1
C C7 0.61043(7) 0.3001(2) 0.34360(16) 0.0271(3) Uani d 1
C C8 0.69742(7) 0.3467(2) 0.35819(15) 0.0258(3) Uani d 1
H H6B 0.5600(7) 0.621(2) 0.5203(17) 0.028(3) Uiso d 1
H H5B 0.6834(7) 0.804(2) 0.3125(16) 0.023(3) Uiso d 1
H H5A 0.6694(7) 0.853(2) 0.5118(17) 0.027(3) Uiso d 1
H H8B 0.7235(8) 0.210(3) 0.4052(17) 0.031(4) Uiso d 1
H H7B 0.5899(7) 0.248(2) 0.4570(17) 0.029(3) Uiso d 1
H H6A 0.5487(8) 0.802(2) 0.3624(16) 0.028(3) Uiso d 1
H H4 0.8289(8) 0.248(3) 0.5193(18) 0.038(4) Uiso d 1
H H7A 0.6002(8) 0.177(2) 0.2579(17) 0.028(3) Uiso d 1
H H8A 0.7193(8) 0.380(2) 0.2402(17) 0.034(4) Uiso d 1
H H2 0.8931(8) 0.975(3) 0.6735(17) 0.035(4) Uiso d 1
H H3 0.9810(9) 0.670(3) 0.723(2) 0.049(4) Uiso d 1

loop_
_atom_site_aniso_label
_atom_site_aniso_U_11
_atom_site_aniso_U_22
_atom_site_aniso_U_33
_atom_site_aniso_U_12
_atom_site_aniso_U_13
_atom_site_aniso_U_23
O1 0.0287(5) 0.0263(5) 0.0310(4) -0.0026(4) -0.0104(3) 0.0010(3)
N1 0.0217(5) 0.0252(5) 0.0348(6) -0.0007(4) -0.0041(4) -0.0036(4)
N2 0.0255(6) 0.0337(6) 0.0571(7) 0.0040(5) -0.0100(5) 0.0021(5)
N3 0.0200(5) 0.0191(5) 0.0283(5) 0.0005(4) -0.0037(4) -0.0012(4)
C1 0.0199(5) 0.0240(6) 0.0242(5) -0.0006(4) 0.0009(4) 0.0009(4)
C2 0.0251(6) 0.0303(7) 0.0427(7) -0.0023(5) -0.0065(5) -0.0042(6)
C3 0.0219(6) 0.0382(8) 0.0507(8) -0.0016(6) -0.0094(6) -0.0013(6)
C4 0.0259(6) 0.0247(6) 0.0448(7) 0.0013(5) -0.0057(5) 0.0011(5)
C5 0.0215(6) 0.0212(5) 0.0251(6) 0.0003(5) -0.0023(4) 0.0003(5)
C6 0.0222(6) 0.0245(6) 0.0297(6) -0.0005(5) -0.0039(5) 0.0006(5)
C7 0.0300(6) 0.0228(6) 0.0282(6) -0.0044(5) -0.0054(5) 0.0005(5)
C8 0.0286(6) 0.0209(6) 0.0279(6) 0.0001(5) -0.0024(5) -0.0023(5)

loop_
_atom_type_symbol
_atom_type_description
_atom_type_scat_dispersion_real
_atom_type_scat_dispersion_imag
_atom_type_scat_source
C C 0.0033 0.0016 'International Tables Vol C Tables 4.2.6.8 and 6.1.1.4'
H H 0.0000 0.0000 'International Tables Vol C Tables 4.2.6.8 and 6.1.1.4'
N N 0.0061 0.0033 'International Tables Vol C Tables 4.2.6.8 and 6.1.1.4'
O O 0.0106 0.0060 'International Tables Vol C Tables 4.2.6.8 and 6.1.1.4'

loop_
_geom_angle_atom_site_label_1
_geom_angle_atom_site_label_2
_geom_angle_atom_site_label_3
_geom_angle
C7 O1 C6 109.07(9)
C1 N1 C2 116.31(10)
C4 N2 C3 116.61(11)
C1 N3 C5 117.46(9)
C1 N3 C8 118.39(9)
C5 N3 C8 112.55(9)
N1 C1 N3 117.76(10)
N1 C1 C4 120.38(11)
N3 C1 C4 121.79(11)
N1 C2 C3 122.88(12)
N1 C2 H2 115.3(8)
C3 C2 H2 121.9(8)
N2 C3 C2 121.23(12)
N2 C3 H3 119.1(10)
C2 C3 H3 119.7(10)
N2 C4 C1 122.53(12)
N2 C4 H4 115.9(9)
C1 C4 H4 121.6(9)
N3 C5 C6 109.88(10)
N3 C5 H5B 111.4(7)
C6 C5 H5B 109.7(7)
N3 C5 H5A 109.7(8)
C6 C5 H5A 107.7(8)
H5B C5 H5A 108.3(10)
O1 C6 C5 111.74(10)
O1 C6 H6B 108.0(7)
C5 C6 H6B 109.3(7)
O1 C6 H6A 106.3(7)
C5 C6 H6A 110.1(8)
H6B C6 H6A 111.4(10)
O1 C7 C8 111.85(10)
O1 C7 H7B 110.0(8)
C8 C7 H7B 109.9(7)
O1 C7 H7A 106.9(7)
C8 C7 H7A 110.3(8)
H7B C7 H7A 107.8(11)
N3 C8 C7 110.14(10)
N3 C8 H8B 110.2(8)
C7 C8 H8B 108.3(8)
N3 C8 H8A 109.6(8)
C7 C8 H8A 109.6(8)
H8B C8 H8A 108.9(11)

loop_
_geom_bond_atom_site_label_1
_geom_bond_atom_site_label_2
_geom_bond_distance
O1 C7 1.4238(15)
O1 C6 1.4307(14)
N1 C1 1.3345(15)
N1 C2 1.3441(16)
N2 C4 1.3244(16)
N2 C3 1.3381(18)
N3 C1 1.3917(15)
N3 C5 1.4639(15)
N3 C8 1.4648(14)
C1 C4 1.4051(17)
C2 C3 1.3693(19)
C2 H2 0.999(15)
C3 H3 0.976(16)
C4 H4 0.962(16)
C5 C6 1.5126(16)
C5 H5B 0.999(13)
C5 H5A 0.978(14)
C6 H6B 1.002(13)
C6 H6A 0.988(14)
C7 C8 1.5135(17)
C7 H7B 1.003(14)
C7 H7A 1.005(14)
C8 H8B 0.995(15)
C8 H8A 1.016(14)

loop_
_geom_hbond_atom_site_label_D
_geom_hbond_atom_site_label_H
_geom_hbond_atom_site_label_A
_geom_hbond_site_symmetry_A
_geom_hbond_distance_DH
_geom_hbond_distance_HA
_geom_hbond_distance_DA
_geom_hbond_angle_DHA
C6 H6A O1 2_655 0.988(14) 2.561(14) 3.4841(16) 155.5(10)
C3 H3 N2 2_756 0.976(16) 2.670(16) 3.5723(19) 153.9(13)
C2 H2 N2 1_565 0.999(15) 2.743(15) 3.6840(19) 157.2(11)
C4 H4 N1 1_545 0.962(16) 2.787(16) 3.6775(18) 154.3(11)
